data_4036510
loop_
_publ_author_name
'Roehrs, Juliano A.'
'Pistoia, Renan P.'
'Back, Davi F.'
'Zeni, Gilson'

_publ_section_title
;
 Diorganyl Dichalcogenides-Promoted Nucleophilic Closure of
 1,4-Diyn-3-ols: Synthesis of 2-Benzoyl Chalcogenophenes.
;
_journal_issue 24
_journal_name_full 'The Journal of organic chemistry'
_journal_page_first 12470
_journal_page_last 12481
_journal_paper_doi 10.1021/acs.joc.5b02334
_journal_volume 80
_journal_year 2015
_chemical_formula_moiety 'C20 H17 I O4 Se'
_chemical_formula_sum 'C20 H17 I O4 Se'
_chemical_formula_weight 527.2
_chemical_name_common 4-iodo-5-phenyl-2-(3,4,5-trimethoxybenzoyl)selenophene
_chemical_name_systematic
;
(4-iodo-5-phenylselenophene-2yl)(3,4,5-trimethoxybenzoyl)methanone
;
_space_group_IT_number 14
_space_group_name_Hall '-P 2ybc'
_space_group_name_H-M_alt 'P 1 21/c 1'
_symmetry_cell_setting monoclinic
_symmetry_space_group_name_Hall '-P 2ybc'
_symmetry_space_group_name_H-M 'P 1 21/c 1'
_atom_sites_solution_hydrogens geom
_atom_sites_solution_primary direct
_atom_sites_solution_secondary difmap
_audit_conform_dict_location ftp://ftp.iucr.org/pub/cif_core.dic
_audit_conform_dict_name cif_core.dic
_audit_conform_dict_version 2.3
_audit_creation_date 2013-12-02T16:08:01-00:00
_audit_creation_method 'WinGX routine CIF_UPDATE'
_cell_angle_alpha 90
_cell_angle_beta 93.011(2)
_cell_angle_gamma 90
_cell_formula_units_Z 4
_cell_length_a 8.3426(3)
_cell_length_b 7.7556(3)
_cell_length_c 30.4400(10)
_cell_measurement_reflns_used 9905
_cell_measurement_temperature 293(2)
_cell_measurement_theta_max 26.555
_cell_measurement_theta_min 2.444
_cell_volume 1966.81(12)
_computing_cell_refinement 'BRUKER SANT'
_computing_data_collection 'BRUKER APEX-II'
_computing_data_reduction 'BRUKER SOFTWARE'
_computing_molecular_graphics 'ORTEP-3 (Farrugia, 2000)'
_computing_publication_material 'SHELXL-97 (Sheldrick, 1997)'
_computing_structure_refinement 'SHELXL-97 (Sheldrick, 2008)'
_computing_structure_solution 'SHELXL97 (Sheldrick, 1997)'
_diffrn_ambient_temperature 293(2)
_diffrn_detector_area_resol_mean none
_diffrn_measured_fraction_theta_full 0.968
_diffrn_measured_fraction_theta_max 0.968
_diffrn_measurement_device_type 'X8 APEX II'
_diffrn_measurement_method 'phi and omega scans'
_diffrn_radiation_monochromator graphite
_diffrn_radiation_type MoK\a
_diffrn_radiation_wavelength 0.71073
_diffrn_reflns_av_R_equivalents 0.0382
_diffrn_reflns_av_unetI/netI 0.0285
_diffrn_reflns_limit_h_max 10
_diffrn_reflns_limit_h_min -10
_diffrn_reflns_limit_k_max 9
_diffrn_reflns_limit_k_min -9
_diffrn_reflns_limit_l_max 39
_diffrn_reflns_limit_l_min -39
_diffrn_reflns_number 27607
_diffrn_reflns_theta_full 27.27
_diffrn_reflns_theta_max 27.27
_diffrn_reflns_theta_min 1.34
_diffrn_standards_decay_% none
_diffrn_standards_interval_count none
_diffrn_standards_interval_time none
_diffrn_standards_number none
_exptl_absorpt_coefficient_mu 3.5
_exptl_absorpt_correction_T_max 0.659
_exptl_absorpt_correction_T_min 0.196
_exptl_absorpt_correction_type gaussian
_exptl_absorpt_process_details XPREP
_exptl_crystal_colour yellow
_exptl_crystal_density_diffrn 1.78
_exptl_crystal_density_meas ?
_exptl_crystal_density_method 'not measured'
_exptl_crystal_description block
_exptl_crystal_F_000 1024
_exptl_crystal_size_max 0.506
_exptl_crystal_size_mid 0.41
_exptl_crystal_size_min 0.12
_refine_diff_density_max 0.987
_refine_diff_density_min -0.612
_refine_diff_density_rms 0.159
_refine_ls_extinction_coef none
_refine_ls_extinction_method none
_refine_ls_goodness_of_fit_ref 1.218
_refine_ls_hydrogen_treatment constr
_refine_ls_matrix_type full
_refine_ls_number_parameters 235
_refine_ls_number_reflns 4262
_refine_ls_number_restraints 0
_refine_ls_restrained_S_all 1.218
_refine_ls_R_factor_all 0.0509
_refine_ls_R_factor_gt 0.0401
_refine_ls_shift/su_max 0.003
_refine_ls_shift/su_mean 0
_refine_ls_structure_factor_coef Fsqd
_refine_ls_weighting_details 'calc w=1/[\s^2^(Fo^2^)+(0.0514P)^2^+2.5524P] where P=(Fo^2^+2Fc^2^)/3'
_refine_ls_weighting_scheme calc
_refine_ls_wR_factor_gt 0.104
_refine_ls_wR_factor_ref 0.1185
_reflns_number_gt 3638
_reflns_number_total 4262
_reflns_threshold_expression >2sigma(I)
_cod_data_source_file jo5b02334_si_002.cif
_cod_data_source_block teste
_cod_depositor_comments
;
The following automatic conversions were performed:

data item '_exptl_crystal_density_meas' value 'none' was changed to
'?' -- the value is perceived as not measured.

Automatic conversion script
Id: cif_fix_values 6909 2019-04-08 15:41:33Z antanas 
;
_cod_original_sg_symbol_Hall -P2ybc
_cod_original_sg_symbol_H-M P21/c
_cod_database_code 4036510

loop_
_symmetry_equiv_pos_as_xyz
'x, y, z'
'-x, y+1/2, -z+1/2'
'-x, -y, -z'
'x, -y-1/2, z-1/2'

loop_
_atom_site_label
_atom_site_type_symbol
_atom_site_fract_x
_atom_site_fract_y
_atom_site_fract_z
_atom_site_U_iso_or_equiv
_atom_site_adp_type
_atom_site_occupancy
_atom_site_symmetry_multiplicity
_atom_site_calc_flag
_atom_site_refinement_flags
C1 C 0.7416(5) -0.0402(7) 1.01850(14) 0.0419(10) Uani 1 1 d .
C2 C 0.7050(5) 0.0509(6) 1.06019(13) 0.0385(9) Uani 1 1 d .
C3 C 0.7174(5) -0.0435(7) 1.09871(14) 0.0426(10) Uani 1 1 d .
H3 H 0.7527 -0.1572 1.0983 0.051 Uiso 1 1 calc R
C4 C 0.6769(5) 0.0316(7) 1.13818(14) 0.0447(11) Uani 1 1 d .
C5 C 0.6248(5) 0.2015(7) 1.13845(13) 0.0435(11) Uani 1 1 d .
C6 C 0.6055(5) 0.2936(6) 1.09917(14) 0.0404(10) Uani 1 1 d .
C7 C 0.6475(5) 0.2189(6) 1.05997(13) 0.0396(10) Uani 1 1 d .
H7 H 0.6371 0.2808 1.0338 0.047 Uiso 1 1 calc R
C8 C 0.4971(7) 0.5434(8) 1.06312(19) 0.0605(14) Uani 1 1 d .
H8A H 0.4546 0.6546 1.0701 0.091 Uiso 1 1 calc R
H8B H 0.4168 0.4782 1.0466 0.091 Uiso 1 1 calc R
H8C H 0.5894 0.5576 1.0459 0.091 Uiso 1 1 calc R
C9 C 0.4386(7) 0.2545(10) 1.1918(2) 0.082(2) Uani 1 1 d .
H9A H 0.4275 0.3161 1.2188 0.123 Uiso 1 1 calc R
H9B H 0.4227 0.1336 1.1967 0.123 Uiso 1 1 calc R
H9C H 0.3601 0.2953 1.1701 0.123 Uiso 1 1 calc R
C10 C 0.7138(7) -0.2279(8) 1.17898(17) 0.0670(16) Uani 1 1 d .
H10A H 0.7154 -0.2681 1.2088 0.1 Uiso 1 1 calc R
H10B H 0.8155 -0.2511 1.1669 0.1 Uiso 1 1 calc R
H10C H 0.6305 -0.2865 1.1619 0.1 Uiso 1 1 calc R
C11 C 0.7874(5) 0.0591(6) 0.97991(13) 0.0353(9) Uani 1 1 d .
C12 C 0.8556(5) 0.2143(6) 0.97444(12) 0.0362(9) Uani 1 1 d .
H12 H 0.8815 0.288 0.9978 0.043 Uiso 1 1 calc R
C13 C 0.8850(4) 0.2570(6) 0.93014(13) 0.0341(8) Uani 1 1 d .
C14 C 0.8408(5) 0.1373(6) 0.89942(13) 0.0367(9) Uani 1 1 d .
C15 C 0.8442(5) 0.1376(6) 0.85094(13) 0.0404(10) Uani 1 1 d .
C16 C 0.7700(6) 0.2677(8) 0.82644(15) 0.0568(13) Uani 1 1 d .
H16 H 0.7215 0.3589 0.8405 0.068 Uiso 1 1 calc R
C17 C 0.7678(8) 0.2624(9) 0.78075(17) 0.0724(17) Uani 1 1 d .
H17 H 0.7185 0.3506 0.7643 0.087 Uiso 1 1 calc R
C18 C 0.8382(7) 0.1273(10) 0.75978(17) 0.0706(18) Uani 1 1 d .
H18 H 0.8354 0.1235 0.7292 0.085 Uiso 1 1 calc R
C19 C 0.9110(7) 0.0009(9) 0.78345(19) 0.0690(18) Uani 1 1 d .
H19 H 0.96 -0.089 0.769 0.083 Uiso 1 1 calc R
C20 C 0.9143(6) 0.0023(7) 0.82945(16) 0.0525(13) Uani 1 1 d .
H20 H 0.9632 -0.0872 0.8455 0.063 Uiso 1 1 calc R
O1 O 0.5421(4) 0.4547(5) 1.10255(12) 0.0543(9) Uani 1 1 d .
O2 O 0.5933(4) 0.2817(5) 1.17693(10) 0.0592(10) Uani 1 1 d .
O3 O 0.6843(5) -0.0496(6) 1.17800(10) 0.0595(10) Uani 1 1 d .
O4 O 0.7316(5) -0.1960(5) 1.01565(11) 0.0655(10) Uani 1 1 d .
Se Se 0.75624(5) -0.05673(7) 0.926283(14) 0.04277(15) Uani 1 1 d .
I I 0.99495(4) 0.49003(4) 0.915274(11) 0.05567(14) Uani 1 1 d .

loop_
_atom_site_aniso_label
_atom_site_aniso_U_11
_atom_site_aniso_U_22
_atom_site_aniso_U_33
_atom_site_aniso_U_23
_atom_site_aniso_U_13
_atom_site_aniso_U_12
C1 0.048(2) 0.042(3) 0.036(2) 0.0020(18) 0.0077(17) -0.006(2)
C2 0.040(2) 0.043(3) 0.0331(19) -0.0003(18) 0.0052(16) -0.0074(18)
C3 0.048(2) 0.044(3) 0.036(2) 0.0046(18) 0.0016(17) 0.002(2)
C4 0.044(2) 0.061(3) 0.0287(19) 0.0040(19) -0.0004(16) -0.003(2)
C5 0.038(2) 0.059(3) 0.034(2) -0.0099(19) 0.0040(16) -0.007(2)
C6 0.037(2) 0.043(3) 0.042(2) -0.0039(19) 0.0061(16) -0.0083(18)
C7 0.038(2) 0.049(3) 0.0324(19) 0.0044(18) 0.0074(15) -0.0071(19)
C8 0.061(3) 0.056(4) 0.065(3) 0.012(3) 0.013(2) 0.006(3)
C9 0.076(4) 0.107(6) 0.065(4) -0.011(4) 0.029(3) 0.008(4)
C10 0.084(4) 0.072(5) 0.046(3) 0.016(3) 0.009(3) 0.003(3)
C11 0.040(2) 0.034(2) 0.0323(19) -0.0032(16) 0.0040(15) -0.0016(17)
C12 0.043(2) 0.036(3) 0.0292(18) -0.0058(16) 0.0053(15) -0.0064(18)
C13 0.0359(19) 0.028(2) 0.0386(19) -0.0005(16) 0.0056(15) -0.0040(16)
C14 0.0366(19) 0.035(3) 0.039(2) 0.0042(17) 0.0046(16) -0.0012(17)
C15 0.040(2) 0.048(3) 0.0332(19) -0.0016(18) 0.0040(16) -0.0084(19)
C16 0.070(3) 0.060(4) 0.040(2) 0.004(2) -0.002(2) 0.002(3)
C17 0.087(4) 0.088(5) 0.041(3) 0.016(3) -0.008(3) -0.004(4)
C18 0.081(4) 0.094(5) 0.036(2) -0.003(3) 0.006(2) -0.021(4)
C19 0.068(3) 0.093(5) 0.047(3) -0.024(3) 0.014(3) -0.005(3)
C20 0.055(3) 0.063(4) 0.040(2) -0.009(2) 0.005(2) -0.001(2)
O1 0.066(2) 0.047(2) 0.0514(19) -0.0005(16) 0.0140(16) 0.0047(17)
O2 0.066(2) 0.075(3) 0.0370(16) -0.0154(16) 0.0059(15) -0.0079(18)
O3 0.074(2) 0.071(3) 0.0330(16) 0.0098(16) 0.0019(15) 0.0102(19)
O4 0.112(3) 0.043(2) 0.0434(18) 0.0011(16) 0.0221(19) -0.015(2)
Se 0.0560(3) 0.0376(3) 0.0351(2) -0.00434(18) 0.00666(17) -0.0142(2)
I 0.0748(2) 0.0387(2) 0.0544(2) -0.00014(14) 0.01242(16) -0.01663(15)

loop_
_atom_type_symbol
_atom_type_description
_atom_type_scat_dispersion_real
_atom_type_scat_dispersion_imag
_atom_type_scat_source
C C 0.0033 0.0016 'International Tables Vol C Tables 4.2.6.8 and 6.1.1.4'
H H 0 0 'International Tables Vol C Tables 4.2.6.8 and 6.1.1.4'
O O 0.0106 0.006 'International Tables Vol C Tables 4.2.6.8 and 6.1.1.4'
Se Se -0.0929 2.2259 'International Tables Vol C Tables 4.2.6.8 and 6.1.1.4'
I I -0.4742 1.8119 'International Tables Vol C Tables 4.2.6.8 and 6.1.1.4'

loop_
_geom_angle_atom_site_label_1
_geom_angle_atom_site_label_2
_geom_angle_atom_site_label_3
_geom_angle
O4 C1 C11 118.9(4)
O4 C1 C2 120.9(4)
C11 C1 C2 120.2(4)
C3 C2 C7 120.8(4)
C3 C2 C1 117.3(4)
C7 C2 C1 121.6(4)
C2 C3 C4 120.0(5)
C2 C3 H3 120
C4 C3 H3 120
O3 C4 C5 115.6(4)
O3 C4 C3 124.9(5)
C5 C4 C3 119.5(4)
O2 C5 C4 120.8(4)
O2 C5 C6 118.9(5)
C4 C5 C6 120.2(4)
O1 C6 C7 124.3(4)
O1 C6 C5 115.6(4)
C7 C6 C5 120.0(5)
C2 C7 C6 119.4(4)
C2 C7 H7 120.3
C6 C7 H7 120.3
O1 C8 H8A 109.5
O1 C8 H8B 109.5
H8A C8 H8B 109.5
O1 C8 H8C 109.5
H8A C8 H8C 109.5
H8B C8 H8C 109.5
O2 C9 H9A 109.5
O2 C9 H9B 109.5
H9A C9 H9B 109.5
O2 C9 H9C 109.5
H9A C9 H9C 109.5
H9B C9 H9C 109.5
O3 C10 H10A 109.5
O3 C10 H10B 109.5
H10A C10 H10B 109.5
O3 C10 H10C 109.5
H10A C10 H10C 109.5
H10B C10 H10C 109.5
C12 C11 C1 134.1(4)
C12 C11 Se 111.2(3)
C1 C11 Se 114.6(3)
C11 C12 C13 114.9(4)
C11 C12 H12 122.6
C13 C12 H12 122.6
C14 C13 C12 116.1(4)
C14 C13 I 123.4(3)
C12 C13 I 120.5(3)
C13 C14 C15 132.0(4)
C13 C14 Se 110.2(3)
C15 C14 Se 117.8(3)
C16 C15 C20 119.2(4)
C16 C15 C14 120.6(4)
C20 C15 C14 120.2(4)
C15 C16 C17 120.0(5)
C15 C16 H16 120
C17 C16 H16 120
C18 C17 C16 120.2(6)
C18 C17 H17 119.9
C16 C17 H17 119.9
C19 C18 C17 120.0(5)
C19 C18 H18 120
C17 C18 H18 120
C18 C19 C20 121.1(6)
C18 C19 H19 119.5
C20 C19 H19 119.5
C15 C20 C19 119.5(5)
C15 C20 H20 120.2
C19 C20 H20 120.2
C6 O1 C8 117.9(4)
C5 O2 C9 115.4(4)
C4 O3 C10 118.2(4)
C14 Se C11 87.52(19)

loop_
_geom_bond_atom_site_label_1
_geom_bond_atom_site_label_2
_geom_bond_distance
C1 O4 1.214(6)
C1 C11 1.472(6)
C1 C2 1.498(6)
C2 C3 1.382(6)
C2 C7 1.388(7)
C3 C4 1.392(6)
C3 H3 0.93
C4 O3 1.365(5)
C4 C5 1.387(7)
C5 O2 1.364(5)
C5 C6 1.395(6)
C6 O1 1.363(6)
C6 C7 1.388(6)
C7 H7 0.93
C8 O1 1.417(7)
C8 H8A 0.96
C8 H8B 0.96
C8 H8C 0.96
C9 O2 1.406(7)
C9 H9A 0.96
C9 H9B 0.96
C9 H9C 0.96
C10 O3 1.405(7)
C10 H10A 0.96
C10 H10B 0.96
C10 H10C 0.96
C11 C12 1.345(6)
C11 Se 1.869(4)
C12 C13 1.422(5)
C12 H12 0.93
C13 C14 1.355(6)
C13 I 2.087(4)
C14 C15 1.477(5)
C14 Se 1.869(4)
C15 C16 1.382(7)
C15 C20 1.382(7)
C16 C17 1.391(7)
C16 H16 0.93
C17 C18 1.375(9)
C17 H17 0.93
C18 C19 1.343(9)
C18 H18 0.93
C19 C20 1.399(7)
C19 H19 0.93
C20 H20 0.93
